data_7703854
loop_
_publ_author_name
'Qin, Dan'
'Zhang, Tian-Jiao'
'Ma, Cheng-Bing'
'Yang, Guo-Yu'

_publ_section_title
;
 Two novel 3D borates: porous-layer and layer-pillar frameworks.
;
_journal_issue 12
_journal_name_full 'Dalton transactions (Cambridge, England : 2003)'
_journal_page_first 3824
_journal_page_last 3829
_journal_paper_doi 10.1039/c9dt03867a
_journal_volume 49
_journal_year 2020
_chemical_formula_sum 'B34 H8 K6 Na4 O60'
_chemical_formula_weight 1662.16
_space_group_IT_number 15
_space_group_name_Hall '-C 2yc'
_space_group_name_H-M_alt 'C 1 2/c 1'
_symmetry_cell_setting monoclinic
_symmetry_space_group_name_H-M 'C 1 2/c 1'
_atom_sites_solution_hydrogens geom
_atom_sites_solution_primary direct
_atom_sites_solution_secondary difmap
_audit_creation_method SHELXL-97
_audit_update_record
;
2019-09-21 deposited with the CCDC.	2019-11-11 downloaded from the CCDC.
;
_cell_angle_alpha 90.00
_cell_angle_beta 98.721(10)
_cell_angle_gamma 90.00
_cell_formula_units_Z 2
_cell_length_a 27.367(4)
_cell_length_b 7.1959(7)
_cell_length_c 12.6155(10)
_cell_measurement_reflns_used 2903
_cell_measurement_temperature 293(2)
_cell_measurement_theta_max 29.4440
_cell_measurement_theta_min 2.9233
_cell_volume 2455.6(5)
_computing_cell_refinement 'Bruker FRAMBO'
_computing_data_collection 'Bruker FRAMBO'
_computing_data_reduction 'Bruker SAINT'
_computing_molecular_graphics 'Bruker SHELXTL'
_computing_publication_material 'Bruker SHELXTL'
_computing_structure_refinement 'SHELXL-97 (Sheldrick, 1997)'
_computing_structure_solution 'SHELXS-97 (Sheldrick, 1990)'
_diffrn_ambient_temperature 293(2)
_diffrn_measured_fraction_theta_full 0.994
_diffrn_measured_fraction_theta_max 0.994
_diffrn_measurement_device_type 'Xcalibur, Atlas, Gemini ultra'
_diffrn_measurement_method 'phi and omega scans'
_diffrn_radiation_monochromator graphite
_diffrn_radiation_source 'fine-focus sealed tube'
_diffrn_radiation_type MoK\a
_diffrn_radiation_wavelength 0.71073
_diffrn_reflns_av_R_equivalents 0.0291
_diffrn_reflns_av_sigmaI/netI 0.0272
_diffrn_reflns_limit_h_max 32
_diffrn_reflns_limit_h_min -29
_diffrn_reflns_limit_k_max 8
_diffrn_reflns_limit_k_min -8
_diffrn_reflns_limit_l_max 14
_diffrn_reflns_limit_l_min -14
_diffrn_reflns_number 8363
_diffrn_reflns_theta_full 25.00
_diffrn_reflns_theta_max 25.00
_diffrn_reflns_theta_min 2.93
_exptl_absorpt_coefficient_mu 0.728
_exptl_absorpt_correction_T_max 1.00000
_exptl_absorpt_correction_T_min 0.78101
_exptl_absorpt_correction_type multi-scan
_exptl_crystal_colour white
_exptl_crystal_density_diffrn 2.248
_exptl_crystal_density_method 'not measured'
_exptl_crystal_description flkay
_exptl_crystal_F_000 1632
_exptl_crystal_size_max 0.3
_exptl_crystal_size_mid 0.2
_exptl_crystal_size_min 0.1
_refine_diff_density_max 0.319
_refine_diff_density_min -1.234
_refine_diff_density_rms 0.096
_refine_ls_extinction_method none
_refine_ls_goodness_of_fit_ref 1.068
_refine_ls_hydrogen_treatment mixed
_refine_ls_matrix_type full
_refine_ls_number_parameters 244
_refine_ls_number_reflns 2153
_refine_ls_number_restraints 0
_refine_ls_restrained_S_all 1.068
_refine_ls_R_factor_all 0.0497
_refine_ls_R_factor_gt 0.0415
_refine_ls_shift/su_max 0.001
_refine_ls_shift/su_mean 0.000
_refine_ls_structure_factor_coef Fsqd
_refine_ls_weighting_details 'calc w=1/[\s^2^(Fo^2^)+(0.0754P)^2^+7.8730P] where P=(Fo^2^+2Fc^2^)/3'
_refine_ls_weighting_scheme calc
_refine_ls_wR_factor_gt 0.1223
_refine_ls_wR_factor_ref 0.1277
_reflns_number_gt 1842
_reflns_number_total 2153
_reflns_threshold_expression >2sigma(I)
_cod_data_source_file c9dt03867a2.cif
_cod_data_source_block 02
_cod_original_cell_volume 2455.6(4)
_cod_original_formula_sum 'H8 B34 K6 Na4 O60'
_cod_database_code 7703854

loop_
_symmetry_equiv_pos_as_xyz
'x, y, z'
'-x, y, -z+1/2'
'x+1/2, y+1/2, z'
'-x+1/2, y+1/2, -z+1/2'
'-x, -y, -z'
'x, -y, z-1/2'
'-x+1/2, -y+1/2, -z'
'x+1/2, -y+1/2, z-1/2'

loop_
_atom_site_label
_atom_site_type_symbol
_atom_site_fract_x
_atom_site_fract_y
_atom_site_fract_z
_atom_site_U_iso_or_equiv
_atom_site_adp_type
_atom_site_occupancy
_atom_site_symmetry_multiplicity
_atom_site_calc_flag
_atom_site_refinement_flags
_atom_site_disorder_assembly
_atom_site_disorder_group
B1 B 0.36433(13) 0.4641(5) 1.2201(3) 0.0110(7) Uani 1 1 d . . .
B2 B 0.43651(13) -0.0158(5) 1.0970(3) 0.0126(7) Uani 1 1 d . . .
B3 B 0.49940(14) -0.2306(5) 1.0635(3) 0.0157(8) Uani 1 1 d . . .
B4 B 0.35842(13) 0.3765(5) 0.8845(3) 0.0110(7) Uani 1 1 d . . .
B5 B 0.30753(14) 0.2684(5) 0.7175(3) 0.0128(7) Uani 1 1 d . . .
B6 B 0.22848(13) 0.1853(5) 0.6060(3) 0.0129(7) Uani 1 1 d . . .
B7 B 0.29947(13) 0.0103(5) 1.1021(3) 0.0122(7) Uani 1 1 d . . .
B8 B 0.36699(13) 0.2336(5) 1.0721(2) 0.0096(7) Uani 1 1 d . . .
B9 B 0.5000 -0.1157(8) 1.2500 0.0170(11) Uani 1 2 d S . .
H7 H 0.544(2) -0.352(8) 0.997(4) 0.054(18) Uiso 1 1 d . . .
K1 K 0.39165(3) 0.06770(11) 1.34453(5) 0.0215(2) Uani 1 1 d . . .
Na1 Na 0.25080(5) 0.11810(18) 0.88887(10) 0.0185(3) Uani 1 1 d . . .
K2 K 0.5000 0.3767(2) 1.2500 0.0594(5) Uani 1 2 d S . .
O1 O 0.39571(8) 0.0724(3) 1.05121(16) 0.0133(5) Uani 1 1 d . . .
O2 O 0.37301(8) 0.3757(3) 0.99159(16) 0.0139(5) Uani 1 1 d . . .
O3 O 0.31386(8) 0.1746(3) 1.06286(16) 0.0131(5) Uani 1 1 d . . .
O4 O 0.38390(8) 0.3139(3) 1.17769(15) 0.0135(5) Uani 1 1 d . . .
O5 O 0.45915(8) 0.0040(3) 1.20039(16) 0.0157(5) Uani 1 1 d . . .
O6 O 0.45591(9) -0.1386(3) 1.02844(17) 0.0194(5) Uani 1 1 d . . .
O7 O 0.52042(10) -0.3155(4) 0.98522(19) 0.0208(6) Uani 1 1 d . . .
O8 O 0.51868(9) -0.2341(3) 1.16887(18) 0.0236(6) Uani 1 1 d . . .
O9 O 0.32702(8) 0.5689(3) 1.16745(16) 0.0154(5) Uani 1 1 d . . .
O10 O 0.38345(8) 0.5041(3) 1.32543(16) 0.0150(5) Uani 1 1 d . . .
O11 O 0.32123(8) 0.2682(3) 0.83436(16) 0.0153(5) Uani 1 1 d . . .
O12 O 0.32627(8) 0.0957(3) 0.67704(17) 0.0145(5) Uani 1 1 d . . .
O13 O 0.25259(8) 0.2785(3) 0.69241(17) 0.0168(5) Uani 1 1 d . . .
O14 O 0.25098(8) 0.0410(3) 0.55965(17) 0.0156(5) Uani 1 1 d . . .
O15 O 0.18202(9) 0.2370(4) 0.5655(2) 0.0204(6) Uani 1 1 d . . .
H15 H 0.1709(18) 0.186(7) 0.523(4) 0.035(15) Uiso 1 1 d . . .

loop_
_atom_site_aniso_label
_atom_site_aniso_U_11
_atom_site_aniso_U_22
_atom_site_aniso_U_33
_atom_site_aniso_U_23
_atom_site_aniso_U_13
_atom_site_aniso_U_12
B1 0.0111(17) 0.0106(17) 0.0113(16) 0.0006(13) 0.0021(13) -0.0019(13)
B2 0.0128(18) 0.0121(17) 0.0132(16) -0.0005(13) 0.0027(14) -0.0017(14)
B3 0.0137(18) 0.0135(18) 0.0190(17) -0.0003(14) -0.0002(15) -0.0004(14)
B4 0.0122(17) 0.0079(16) 0.0124(16) -0.0019(12) 0.0005(14) 0.0044(13)
B5 0.0149(18) 0.0134(17) 0.0092(16) -0.0017(13) -0.0008(14) -0.0024(14)
B6 0.0119(18) 0.0124(17) 0.0144(16) 0.0019(13) 0.0018(14) -0.0023(14)
B7 0.0137(18) 0.0125(17) 0.0107(15) -0.0018(13) 0.0029(13) 0.0026(14)
B8 0.0097(17) 0.0108(16) 0.0076(15) 0.0014(12) -0.0009(13) 0.0001(13)
B9 0.016(3) 0.019(3) 0.013(2) 0.000 -0.005(2) 0.000
K1 0.0228(4) 0.0256(4) 0.0152(4) 0.0039(3) 0.0004(3) -0.0001(3)
Na1 0.0187(7) 0.0192(7) 0.0173(7) 0.0024(5) 0.0021(5) -0.0001(5)
K2 0.0786(12) 0.0423(9) 0.0532(9) 0.000 -0.0035(8) 0.000
O1 0.0132(11) 0.0136(11) 0.0124(10) -0.0048(8) 0.0001(9) 0.0015(9)
O2 0.0178(12) 0.0147(11) 0.0085(10) 0.0020(8) -0.0009(9) -0.0041(9)
O3 0.0125(11) 0.0121(11) 0.0144(10) 0.0032(8) 0.0015(9) 0.0008(9)
O4 0.0190(12) 0.0124(11) 0.0083(10) 0.0003(8) -0.0003(9) 0.0046(9)
O5 0.0172(12) 0.0185(12) 0.0099(10) -0.0032(9) -0.0030(9) 0.0040(9)
O6 0.0187(12) 0.0243(13) 0.0136(11) -0.0064(9) -0.0023(9) 0.0077(10)
O7 0.0164(14) 0.0237(13) 0.0223(13) -0.0062(10) 0.0031(11) 0.0037(11)
O8 0.0238(13) 0.0252(13) 0.0192(12) -0.0040(10) -0.0054(10) 0.0116(10)
O9 0.0208(12) 0.0146(11) 0.0089(10) -0.0018(8) -0.0036(9) 0.0069(9)
O10 0.0161(12) 0.0178(12) 0.0099(10) -0.0043(9) -0.0015(9) 0.0047(9)
O11 0.0213(12) 0.0147(11) 0.0094(10) -0.0003(8) 0.0010(9) -0.0059(9)
O12 0.0128(11) 0.0143(11) 0.0151(11) -0.0048(9) -0.0023(9) -0.0001(9)
O13 0.0147(12) 0.0185(12) 0.0170(11) -0.0065(9) 0.0014(9) -0.0007(9)
O14 0.0126(11) 0.0177(12) 0.0153(11) -0.0066(9) -0.0017(9) -0.0010(9)
O15 0.0144(13) 0.0217(13) 0.0237(13) -0.0047(11) -0.0013(11) 0.0007(10)

loop_
_atom_type_symbol
_atom_type_description
_atom_type_scat_dispersion_real
_atom_type_scat_dispersion_imag
_atom_type_scat_source
B B 0.0013 0.0007 'International Tables Vol C Tables 4.2.6.8 and 6.1.1.4'
O O 0.0106 0.0060 'International Tables Vol C Tables 4.2.6.8 and 6.1.1.4'
Na Na 0.0362 0.0249 'International Tables Vol C Tables 4.2.6.8 and 6.1.1.4'
K K 0.2009 0.2494 'International Tables Vol C Tables 4.2.6.8 and 6.1.1.4'
H H 0.0000 0.0000 'International Tables Vol C Tables 4.2.6.8 and 6.1.1.4'

loop_
_geom_angle_atom_site_label_1
_geom_angle_atom_site_label_2
_geom_angle_atom_site_label_3
_geom_angle
_geom_angle_site_symmetry_1
_geom_angle_site_symmetry_3
_geom_angle_publ_flag
O4 B1 O9 124.3(3) . . ?
O4 B1 O10 115.6(3) . . ?
O9 B1 O10 120.0(3) . . ?
O1 B2 O5 126.3(3) . . ?
O1 B2 O6 113.9(3) . . ?
O5 B2 O6 119.9(3) . . ?
O1 B2 K1 57.72(15) . 6 ?
O5 B2 K1 175.2(2) . 6 ?
O6 B2 K1 56.24(15) . 6 ?
O8 B3 O7 124.0(3) . . ?
O8 B3 O6 120.9(3) . . ?
O7 B3 O6 115.0(3) . . ?
O2 B4 O11 123.4(3) . . ?
O2 B4 O10 116.5(3) . 6_565 ?
O11 B4 O10 120.1(3) . 6_565 ?
O2 B4 K1 95.72(19) . 6 ?
O11 B4 K1 65.66(16) . 6 ?
O10 B4 K1 109.87(19) 6_565 6 ?
O11 B5 O12 107.5(3) . . ?
O11 B5 O9 112.3(3) . 6_565 ?
O12 B5 O9 110.9(2) . 6_565 ?
O11 B5 O13 108.1(2) . . ?
O12 B5 O13 111.3(3) . . ?
O9 B5 O13 106.8(3) 6_565 . ?
O11 B5 Na1 50.63(14) . . ?
O12 B5 Na1 100.93(18) . . ?
O9 B5 Na1 147.8(2) 6_565 . ?
O13 B5 Na1 64.03(15) . . ?
O11 B5 Na1 117.6(2) . 4_556 ?
O12 B5 Na1 134.94(19) . 4_556 ?
O9 B5 Na1 51.44(15) 6_565 4_556 ?
O13 B5 Na1 56.19(14) . 4_556 ?
Na1 B5 Na1 107.73(11) . 4_556 ?
O11 B5 K1 59.71(15) . 6 ?
O12 B5 K1 48.88(14) . 6 ?
O9 B5 K1 119.0(2) 6_565 6 ?
O13 B5 K1 133.9(2) . 6 ?
Na1 B5 K1 78.65(8) . 6 ?
Na1 B5 K1 169.53(12) 4_556 6 ?
O15 B6 O13 118.8(3) . . ?
O15 B6 O14 120.2(3) . . ?
O13 B6 O14 121.1(3) . . ?
O15 B6 Na1 83.8(2) . 4_556 ?
O13 B6 Na1 55.61(16) . 4_556 ?
O14 B6 Na1 131.2(2) . 4_556 ?
O12 B7 O3 126.3(3) 6_556 . ?
O12 B7 O14 120.2(3) 6_556 6_556 ?
O3 B7 O14 113.5(3) . 6_556 ?
O12 B7 Na1 157.5(2) 6_556 . ?
O3 B7 Na1 63.34(16) . . ?
O14 B7 Na1 56.31(14) 6_556 . ?
O12 B7 Na1 132.9(2) 6_556 7_557 ?
O3 B7 Na1 53.37(15) . 7_557 ?
O14 B7 Na1 80.64(18) 6_556 7_557 ?
Na1 B7 Na1 69.66(9) . 7_557 ?
O1 B8 O4 112.2(2) . . ?
O1 B8 O2 108.1(2) . . ?
O4 B8 O2 107.6(2) . . ?
O1 B8 O3 107.7(2) . . ?
O4 B8 O3 110.6(2) . . ?
O2 B8 O3 110.6(2) . . ?
O5 B9 O5 108.4(4) 2_657 . ?
O5 B9 O8 108.10(13) 2_657 . ?
O5 B9 O8 111.22(12) . . ?
O5 B9 O8 111.22(12) 2_657 2_657 ?
O5 B9 O8 108.10(13) . 2_657 ?
O8 B9 O8 109.8(4) . 2_657 ?
O5 B9 K2 54.22(19) 2_657 . ?
O5 B9 K2 54.22(19) . . ?
O8 B9 K2 125.1(2) . . ?
O8 B9 K2 125.1(2) 2_657 . ?
O6 K1 O1 49.01(6) 6_556 6_556 ?
O6 K1 O12 165.61(7) 6_556 6_556 ?
O1 K1 O12 118.91(7) 6_556 6_556 ?
O6 K1 O15 88.44(8) 6_556 7_557 ?
O1 K1 O15 74.57(7) 6_556 7_557 ?
O12 K1 O15 95.63(8) 6_556 7_557 ?
O6 K1 O11 119.91(6) 6_556 6_556 ?
O1 K1 O11 71.98(6) 6_556 6_556 ?
O12 K1 O11 46.99(6) 6_556 6_556 ?
O15 K1 O11 85.82(7) 7_557 6_556 ?
O6 K1 B2 25.08(8) 6_556 6_556 ?
O1 K1 B2 23.97(8) 6_556 6_556 ?
O12 K1 B2 142.17(8) 6_556 6_556 ?
O15 K1 B2 81.42(8) 7_557 6_556 ?
O11 K1 B2 95.25(8) 6_556 6_556 ?
O6 K1 O8 77.24(7) 6_556 2_657 ?
O1 K1 O8 83.41(6) 6_556 2_657 ?
O12 K1 O8 94.57(6) 6_556 2_657 ?
O15 K1 O8 157.98(7) 7_557 2_657 ?
O11 K1 O8 86.95(6) 6_556 2_657 ?
B2 K1 O8 78.56(7) 6_556 2_657 ?
O6 K1 B4 101.68(8) 6_556 6_556 ?
O1 K1 B4 59.42(7) 6_556 6_556 ?
O12 K1 B4 64.01(7) 6_556 6_556 ?
O15 K1 B4 100.68(8) 7_557 6_556 ?
O11 K1 B4 23.70(7) 6_556 6_556 ?
B2 K1 B4 79.39(9) 6_556 6_556 ?
O8 K1 B4 66.70(7) 2_657 6_556 ?
O6 K1 B5 143.01(8) 6_556 6_556 ?
O1 K1 B5 96.15(7) 6_556 6_556 ?
O12 K1 B5 23.12(7) 6_556 6_556 ?
O15 K1 B5 93.81(8) 7_557 6_556 ?
O11 K1 B5 24.23(7) 6_556 6_556 ?
B2 K1 B5 119.08(9) 6_556 6_556 ?
O8 K1 B5 87.99(7) 2_657 6_556 ?
B4 K1 B5 41.64(8) 6_556 6_556 ?
O6 K1 K2 74.99(5) 6_556 . ?
O1 K1 K2 123.42(5) 6_556 . ?
O12 K1 K2 114.93(5) 6_556 . ?
O15 K1 K2 116.44(6) 7_557 . ?
O11 K1 K2 154.72(5) 6_556 . ?
B2 K1 K2 99.64(7) 6_556 . ?
O8 K1 K2 76.22(5) 2_657 . ?
B4 K1 K2 142.41(7) 6_556 . ?
B5 K1 K2 134.32(6) 6_556 . ?
O6 K1 Na1 115.55(5) 6_556 6_556 ?
O1 K1 Na1 70.53(5) 6_556 6_556 ?
O12 K1 Na1 58.27(5) 6_556 6_556 ?
O15 K1 Na1 51.73(6) 7_557 6_556 ?
O11 K1 Na1 34.36(4) 6_556 6_556 ?
B2 K1 Na1 92.92(7) 6_556 6_556 ?
O8 K1 Na1 120.15(5) 2_657 6_556 ?
B4 K1 Na1 53.55(6) 6_556 6_556 ?
B5 K1 Na1 45.34(6) 6_556 6_556 ?
K2 K1 Na1 161.33(3) . 6_556 ?
O11 Na1 O14 124.78(9) . 6_556 ?
O11 Na1 O3 115.91(9) . 7_557 ?
O14 Na1 O3 88.35(8) 6_556 7_557 ?
O11 Na1 O9 146.94(9) . 7_557 ?
O14 Na1 O9 83.52(8) 6_556 7_557 ?
O3 Na1 O9 77.62(8) 7_557 7_557 ?
O11 Na1 O3 73.35(8) . . ?
O14 Na1 O3 54.39(7) 6_556 . ?
O3 Na1 O3 96.09(8) 7_557 . ?
O9 Na1 O3 137.78(8) 7_557 . ?
O11 Na1 O13 106.69(8) . 4_546 ?
O14 Na1 O13 84.49(8) 6_556 4_546 ?
O3 Na1 O13 132.19(9) 7_557 4_546 ?
O9 Na1 O13 54.63(7) 7_557 4_546 ?
O3 Na1 O13 116.71(8) . 4_546 ?
O11 Na1 O13 54.97(7) . . ?
O14 Na1 O13 176.71(9) 6_556 . ?
O3 Na1 O13 94.61(8) 7_557 . ?
O9 Na1 O13 95.73(8) 7_557 . ?
O3 Na1 O13 126.49(8) . . ?
O13 Na1 O13 92.46(5) 4_546 . ?
O11 Na1 B7 96.29(10) . . ?
O14 Na1 B7 28.60(9) 6_556 . ?
O3 Na1 B7 100.24(9) 7_557 . ?
O9 Na1 B7 111.38(10) 7_557 . ?
O3 Na1 B7 27.81(9) . . ?
O13 Na1 B7 95.50(9) 4_546 . ?
O13 Na1 B7 151.24(10) . . ?
O11 Na1 B7 90.14(9) . 7_557 ?
O14 Na1 B7 108.82(9) 6_556 7_557 ?
O3 Na1 B7 26.39(8) 7_557 7_557 ?
O9 Na1 B7 96.48(9) 7_557 7_557 ?
O3 Na1 B7 94.44(9) . 7_557 ?
O13 Na1 B7 147.52(10) 4_546 7_557 ?
O13 Na1 B7 74.43(8) . 7_557 ?
B7 Na1 B7 110.34(9) . 7_557 ?
O11 Na1 B5 28.16(8) . . ?
O14 Na1 B5 149.41(10) 6_556 . ?
O3 Na1 B5 115.06(9) 7_557 . ?
O9 Na1 B5 119.21(9) 7_557 . ?
O3 Na1 B5 101.45(9) . . ?
O13 Na1 B5 92.56(9) 4_546 . ?
O13 Na1 B5 29.26(8) . . ?
B7 Na1 B5 122.55(10) . . ?
B7 Na1 B5 89.80(10) 7_557 . ?
O11 Na1 B6 107.44(9) . 4_546 ?
O14 Na1 B6 62.84(9) 6_556 4_546 ?
O3 Na1 B6 136.47(9) 7_557 4_546 ?
O9 Na1 B6 67.83(9) 7_557 4_546 ?
O3 Na1 B6 92.43(9) . 4_546 ?
O13 Na1 B6 25.15(8) 4_546 4_546 ?
O13 Na1 B6 113.91(9) . 4_546 ?
B7 Na1 B6 70.39(10) . 4_546 ?
B7 Na1 B6 162.32(11) 7_557 4_546 ?
B5 Na1 B6 104.78(10) . 4_546 ?
O11 Na1 B5 127.68(9) . 4_546 ?
O14 Na1 B5 86.26(9) 6_556 4_546 ?
O3 Na1 B5 104.57(9) 7_557 4_546 ?
O9 Na1 B5 27.02(8) 7_557 4_546 ?
O3 Na1 B5 134.95(9) . 4_546 ?
O13 Na1 B5 27.91(8) 4_546 4_546 ?
O13 Na1 B5 91.63(8) . 4_546 ?
B7 Na1 B5 108.03(10) . 4_546 ?
B7 Na1 B5 121.12(11) 7_557 4_546 ?
B5 Na1 B5 105.06(8) . 4_546 ?
B6 Na1 B5 45.89(9) 4_546 4_546 ?
O5 K2 O5 48.05(9) . 2_657 ?
O5 K2 O7 69.11(7) . 5_657 ?
O5 K2 O7 94.89(8) 2_657 5_657 ?
O5 K2 O7 94.89(8) . 6_556 ?
O5 K2 O7 69.11(7) 2_657 6_556 ?
O7 K2 O7 162.92(12) 5_657 6_556 ?
O5 K2 O8 147.62(6) . 1_565 ?
O5 K2 O8 146.31(6) 2_657 1_565 ?
O7 K2 O8 79.44(7) 5_657 1_565 ?
O7 K2 O8 117.13(8) 6_556 1_565 ?
O5 K2 O8 146.31(6) . 2_667 ?
O5 K2 O8 147.62(6) 2_657 2_667 ?
O7 K2 O8 117.13(8) 5_657 2_667 ?
O7 K2 O8 79.44(7) 6_556 2_667 ?
O8 K2 O8 46.79(9) 1_565 2_667 ?
O5 K2 O4 105.13(7) . 2_657 ?
O5 K2 O4 58.74(6) 2_657 2_657 ?
O7 K2 O4 106.99(7) 5_657 2_657 ?
O7 K2 O4 70.48(6) 6_556 2_657 ?
O8 K2 O4 90.90(6) 1_565 2_657 ?
O8 K2 O4 104.10(7) 2_667 2_657 ?
O5 K2 O4 58.74(6) . . ?
O5 K2 O4 105.13(7) 2_657 . ?
O7 K2 O4 70.48(6) 5_657 . ?
O7 K2 O4 106.99(7) 6_556 . ?
O8 K2 O4 104.10(7) 1_565 . ?
O8 K2 O4 90.90(6) 2_667 . ?
O4 K2 O4 163.77(10) 2_657 . ?
O5 K2 B9 24.02(4) . . ?
O5 K2 B9 24.02(4) 2_657 . ?
O7 K2 B9 81.46(6) 5_657 . ?
O7 K2 B9 81.46(6) 6_556 . ?
O8 K2 B9 156.61(4) 1_565 . ?
O8 K2 B9 156.61(4) 2_667 . ?
O4 K2 B9 81.88(5) 2_657 . ?
O4 K2 B9 81.88(5) . . ?
O5 K2 K1 44.39(4) . . ?
O5 K2 K1 72.92(5) 2_657 . ?
O7 K2 K1 100.28(6) 5_657 . ?
O7 K2 K1 69.97(6) 6_556 . ?
O8 K2 K1 140.73(5) 1_565 . ?
O8 K2 K1 103.83(5) 2_667 . ?
O4 K2 K1 125.51(5) 2_657 . ?
O4 K2 K1 42.55(4) . . ?
B9 K2 K1 56.50(2) . . ?
O5 K2 K1 72.92(5) . 2_657 ?
O5 K2 K1 44.39(4) 2_657 2_657 ?
O7 K2 K1 69.97(6) 5_657 2_657 ?
O7 K2 K1 100.28(6) 6_556 2_657 ?
O8 K2 K1 103.83(5) 1_565 2_657 ?
O8 K2 K1 140.73(5) 2_667 2_657 ?
O4 K2 K1 42.55(4) 2_657 2_657 ?
O4 K2 K1 125.51(5) . 2_657 ?
B9 K2 K1 56.50(2) . 2_657 ?
K1 K2 K1 113.00(5) . 2_657 ?
B2 O1 B8 138.0(3) . . ?
B2 O1 K1 98.31(18) . 6 ?
B8 O1 K1 121.02(17) . 6 ?
B4 O2 B8 130.4(3) . . ?
B7 O3 B8 123.1(2) . . ?
B7 O3 Na1 100.25(18) . 7_557 ?
B8 O3 Na1 122.21(17) . 7_557 ?
B7 O3 Na1 88.85(18) . . ?
B8 O3 Na1 128.17(16) . . ?
Na1 O3 Na1 83.91(8) 7_557 . ?
B1 O4 B8 125.9(2) . . ?
B1 O4 K2 102.11(18) . . ?
B8 O4 K2 118.61(17) . . ?
B2 O5 B9 123.4(2) . . ?
B2 O5 K2 113.74(19) . . ?
B9 O5 K2 101.8(2) . . ?
B3 O6 B2 119.8(3) . . ?
B3 O6 K1 140.9(2) . 6 ?
B2 O6 K1 98.68(18) . 6 ?
B3 O7 K2 139.1(2) . 5_657 ?
B3 O8 B9 122.9(2) . . ?
B3 O8 K2 106.6(2) . 1_545 ?
B9 O8 K2 101.7(2) . 1_545 ?
B3 O8 K1 96.9(2) . 2_657 ?
B9 O8 K1 89.66(18) . 2_657 ?
K2 O8 K1 141.71(8) 1_545 2_657 ?
B1 O9 B5 121.8(2) . 6_566 ?
B1 O9 Na1 112.37(19) . 7_557 ?
B5 O9 Na1 101.53(18) 6_566 7_557 ?
B1 O10 B4 120.0(3) . 6_566 ?
B4 O11 B5 121.8(2) . . ?
B4 O11 Na1 134.59(19) . . ?
B5 O11 Na1 101.22(18) . . ?
B4 O11 K1 90.63(18) . 6 ?
B5 O11 K1 96.06(17) . 6 ?
Na1 O11 K1 99.17(8) . 6 ?
B7 O12 B5 123.0(3) 6 . ?
B7 O12 K1 120.61(19) 6 6 ?
B5 O12 K1 108.00(17) . 6 ?
B6 O13 B5 119.8(2) . . ?
B6 O13 Na1 99.24(19) . 4_556 ?
B5 O13 Na1 95.90(17) . 4_556 ?
B6 O13 Na1 116.30(19) . . ?
B5 O13 Na1 86.71(16) . . ?
Na1 O13 Na1 137.30(9) 4_556 . ?
B6 O14 B7 119.5(3) . 6 ?
B6 O14 Na1 141.8(2) . 6 ?
B7 O14 Na1 95.09(17) 6 6 ?
B6 O15 K1 132.3(2) . 7_557 ?

loop_
_geom_bond_atom_site_label_1
_geom_bond_atom_site_label_2
_geom_bond_distance
_geom_bond_site_symmetry_2
_geom_bond_publ_flag
B1 O4 1.352(4) . ?
B1 O9 1.359(4) . ?
B1 O10 1.383(4) . ?
B2 O1 1.337(4) . ?
B2 O5 1.365(4) . ?
B2 O6 1.396(4) . ?
B2 K1 3.256(3) 6 ?
B3 O8 1.354(4) . ?
B3 O7 1.361(5) . ?
B3 O6 1.375(4) . ?
B4 O2 1.349(4) . ?
B4 O11 1.360(4) . ?
B4 O10 1.384(4) 6_565 ?
B4 K1 3.382(3) 6 ?
B5 O11 1.465(4) . ?
B5 O12 1.465(4) . ?
B5 O9 1.469(4) 6_565 ?
B5 O13 1.491(4) . ?
B5 Na1 3.044(4) . ?
B5 Na1 3.168(4) 4_556 ?
B5 K1 3.549(4) 6 ?
B6 O15 1.349(4) . ?
B6 O13 1.363(4) . ?
B6 O14 1.381(4) . ?
B6 Na1 3.165(4) 4_556 ?
B7 O12 1.343(4) 6_556 ?
B7 O3 1.363(4) . ?
B7 O14 1.403(4) 6_556 ?
B7 Na1 2.920(4) . ?
B7 Na1 3.017(4) 7_557 ?
B8 O1 1.448(4) . ?
B8 O4 1.461(4) . ?
B8 O2 1.468(4) . ?
B8 O3 1.503(4) . ?
B9 O5 1.474(4) 2_657 ?
B9 O5 1.474(4) . ?
B9 O8 1.481(4) . ?
B9 O8 1.481(4) 2_657 ?
B9 K2 3.544(6) . ?
K1 O6 2.738(2) 6_556 ?
K1 O1 2.782(2) 6_556 ?
K1 O12 2.811(2) 6_556 ?
K1 O15 2.832(3) 7_557 ?
K1 O11 3.082(2) 6_556 ?
K1 B2 3.256(3) 6_556 ?
K1 O8 3.300(3) 2_657 ?
K1 B4 3.382(3) 6_556 ?
K1 B5 3.549(4) 6_556 ?
K1 K2 4.0290(12) . ?
K1 Na1 4.1966(15) 6_556 ?
Na1 O11 2.399(3) . ?
Na1 O14 2.439(2) 6_556 ?
Na1 O3 2.461(2) 7_557 ?
Na1 O9 2.528(3) 7_557 ?
Na1 O3 2.610(2) . ?
Na1 O13 2.646(3) 4_546 ?
Na1 O13 2.741(2) . ?
Na1 B7 3.017(4) 7_557 ?
Na1 B6 3.165(4) 4_546 ?
Na1 B5 3.168(4) 4_546 ?
K2 O5 2.936(3) . ?
K2 O5 2.936(3) 2_657 ?
K2 O7 2.968(2) 5_657 ?
K2 O7 2.968(2) 6_556 ?
K2 O8 3.051(3) 1_565 ?
K2 O8 3.051(3) 2_667 ?
K2 O4 3.202(2) 2_657 ?
K2 O4 3.202(2) . ?
K2 K1 4.0290(12) 2_657 ?
O1 K1 2.782(2) 6 ?
O3 Na1 2.461(2) 7_557 ?
O6 K1 2.738(2) 6 ?
O7 K2 2.968(2) 5_657 ?
O8 K2 3.051(3) 1_545 ?
O8 K1 3.300(3) 2_657 ?
O9 B5 1.469(4) 6_566 ?
O9 Na1 2.528(3) 7_557 ?
O10 B4 1.384(4) 6_566 ?
O11 K1 3.082(2) 6 ?
O12 B7 1.343(4) 6 ?
O12 K1 2.811(2) 6 ?
O13 Na1 2.646(3) 4_556 ?
O14 B7 1.403(4) 6 ?
O14 Na1 2.439(2) 6 ?
O15 K1 2.832(3) 7_557 ?
